data_1524952
loop_
_publ_author_name
'Moore, P.B.'
'Araki, T.'
'Zanazzi, P.F.'
'Merlino, S.'
'Mellini, M.'

_publ_section_title
;
 The arrojadite - dickinsonite series, K Na4 Ca (Fe, Mn)14 Al (O H)2 (P
 O4)12: crystal structure and crystal chemistry
;
_journal_name_full 'American Mineralogist'
_journal_page_first 1034
_journal_page_last 1049
_journal_volume 66
_journal_year 1981
_chemical_formula_sum 'Al Ca F Fe8.5 H K Mn4.5 Na5 O49 P12'
_chemical_name_systematic 'K Na5 Ca (Fe8.5 Mn4.5) Al F (O H) (P O4)12'
_space_group_IT_number 15
_symmetry_space_group_name_Hall '-A 2ya'
_symmetry_space_group_name_H-M 'A 1 2/a 1'
_cell_angle_alpha 90
_cell_angle_beta 105.78
_cell_angle_gamma 90
_cell_formula_units_Z 4
_cell_length_a 24.73
_cell_length_b 10.057
_cell_length_c 16.526
_cell_volume 3955.275
_citation_journal_id_ASTM AMMIAY
_cod_data_source_file Moore_AMMIAY_1981_540.cif
_cod_data_source_block H1Al1Ca1F1Fe8.5K1Mn4.5Na5O49P12
_cod_original_sg_symbol_Hall '-C 2yc (z,y,-x)'
_cod_original_formula_sum 'H1 Al1 Ca1 F1 Fe8.5 K1 Mn4.5 Na5 O49 P12'
_cod_database_code 1524952

loop_
_symmetry_equiv_pos_as_xyz
x,y,z
-x+1/2,y,-z
-x,-y,-z
x-1/2,-y,z
x,y+1/2,z+1/2
-x+1/2,y+1/2,-z+1/2
-x,-y+1/2,-z+1/2
x-1/2,-y+1/2,z+1/2

loop_
_atom_site_label
_atom_site_type_symbol
_atom_site_fract_x
_atom_site_fract_y
_atom_site_fract_z
_atom_site_occupancy
_atom_site_U_iso_or_equiv
Fe1 Fe+2 0.4738 0.8957 0.2201 0.327 0.0
O4 O-2 0.4222 0.0462 0.1807 1 0.0
Na1 Na+1 0.1202 0.515 0.1289 1 0.0
Al1 Al+3 0 0.5 0 1 0.0
O8 O-2 0.3871 0.3445 0.1301 1 0.0
P2 P+5 0.3354 0.9948 0.0799 0.5 0.0
Mn2 Mn+2 0.2674 0.0078 0.2123 0.346 0.0
O6 O-2 0.445 0.4448 0.0501 1 0.0
Ca1 Ca+2 0.4848 0.2223 0.2322 0.5 0.0
P1 P+5 0.3662 0.0085 0.113 0.5 0.0
O7 O-2 0.3924 0.5879 0.1213 1 0.0
O9 O-2 0.4733 0.4637 0.2103 1 0.0
Na2 Na+1 0 0 0 1 0.0
O11 O-2 0.036 0.3951 0.0941 1 0.0
P3 P+5 0.4246 0.467 0.1303 1 0.0
O5 O-2 0.272 0.9678 0.0234 0.5 0.0
O19 O-2 0.2703 0.6781 0.1315 1 0.0
P5 P+5 0.0474 0.7673 0.1023 1 0.0
O21 O-2 0.1938 0.6604 0.2044 1 0.0
P7 P+5 0.2045 0.2972 0.1425 1 0.0
P6 P+5 0.2115 0.7241 0.1304 1 0.0
P4 P+5 0.0385 0.2518 0.1259 1 0.0
Na3 Na+1 0.25 0.146 0 0.5 0.0
O18 O-2 0.1703 0.6785 0.0484 1 0.0
Fe4 Fe+2 0.4036 0.2496 0.0222 0.654 0.0
Mn6 Mn+2 0.3517 0.6992 0.2044 0.346 0.0
O22 O-2 0.1653 0.3402 0.0583 1 0.0
Fe6 Fe+2 0.3517 0.6992 0.2044 0.654 0.0
Mn4 Mn+2 0.4036 0.2496 0.0222 0.346 0.0
O26 O-2 0.1383 0.0013 0.2315 0.5 0.0
O23 O-2 0.2632 0.3509 0.1516 1 0.0
O10 O-2 0.0751 0.1664 0.0842 1 0.0
Na4 Na+1 0.25 0.9192 0 0.5 0.0
Fe3 Fe+2 0.1394 0.0142 0.1066 0.654 0.0
Na5 Na+1 0.4567 0.9417 0.2077 0.5 0.0
O16 O-2 -0.0126 0.8139 0.0961 1 0.0
Fe2 Fe+2 0.2674 0.0078 0.2123 0.654 0.0
O1 O-2 0.3675 0.0614 0.025 1 0.0
O2 O-2 0.3635 -0.1416 0.112 1 0.0
O3 O-2 0.322 0.077 0.1426 0.5 0.0
Fe7 Fe+2 0.3432 0.2954 0.2193 0.654 0.0
O24 O-2 0.2052 0.1447 0.1489 1 0.0
Mn7 Mn+2 0.3432 0.2954 0.2193 0.346 0.0
Mn5 Mn+2 0.4004 0.7434 0.0334 0.346 0.0
O13 O-2 0.0623 0.2533 0.2224 1 0.0
O20 O-2 0.2088 0.8773 0.1395 1 0.0
O12 O-2 -0.0206 0.1891 0.1078 1 0.0
O14 O-2 0.0482 0.6428 0.0467 1 0.0
O15 O-2 0.0794 0.8719 0.0652 1 0.0
F1 F-1 0.1383 0.0013 0.2315 0.5 0.0
K1 K+1 0.25 0.5043 0 1 0.0
Mn1 Mn+2 0.4738 0.8957 0.2201 0.173 0.0
O25 O-2 0.1824 0.3541 0.2156 1 0.0
O17 O-2 0.077 0.7357 0.1939 1 0.0
Mn3 Mn+2 0.1394 0.0142 0.1066 0.346 0.0
Fe5 Fe+2 0.4004 0.7434 0.0334 0.654 0.0
